data_4126040
loop_
_publ_author_name
'You, Di'
'Gabba\"i, Fran\,cois P'

_publ_section_title
;
 Unmasking the Catalytic Activity of a Platinum Complex with a Lewis
 Acidic, Non-innocent Antimony Ligand.
;
_journal_issue 20
_journal_name_full 'Journal of the American Chemical Society'
_journal_page_first 6843
_journal_page_last 6846
_journal_paper_doi 10.1021/jacs.7b03287
_journal_volume 139
_journal_year 2017
_chemical_formula_moiety 'C38 H28 Cl F6 O6 P2 Pt S2 Sb'
_chemical_formula_sum 'C38 H28 Cl F6 O6 P2 Pt S2 Sb'
_chemical_formula_weight 1172.95
_space_group_crystal_system triclinic
_space_group_IT_number 2
_space_group_name_Hall '-P 1'
_space_group_name_H-M_alt 'P -1'
_symmetry_space_group_name_Hall '-P 1'
_symmetry_space_group_name_H-M 'P -1'
_atom_sites_solution_hydrogens geom
_audit_creation_date 2017-03-06
_audit_creation_method
;
Olex2 1.2
(compiled 2017.03.02 svn.r3394 for OlexSys, GUI svn.r5324)
;
_cell_angle_alpha 77.331(2)
_cell_angle_beta 75.898(2)
_cell_angle_gamma 66.044(2)
_cell_formula_units_Z 2
_cell_length_a 11.1369(19)
_cell_length_b 12.470(2)
_cell_length_c 17.657(3)
_cell_measurement_reflns_used 9945
_cell_measurement_temperature 110(2)
_cell_measurement_theta_max 26.36
_cell_measurement_theta_min 2.17
_cell_volume 2153.2(6)
_computing_molecular_graphics 'Olex2 (Dolomanov et al., 2009)'
_computing_publication_material 'Olex2 (Dolomanov et al., 2009)'
_computing_structure_refinement 'SHELXL-2014/7 (Sheldrick, 2014)'
_diffrn_ambient_temperature 110(2)
_diffrn_measured_fraction_theta_full 0.996
_diffrn_measured_fraction_theta_max 0.994
_diffrn_measurement_device_type 'Bruker APEX-II CCD'
_diffrn_measurement_method '\f and \w scans'
_diffrn_radiation_type MoK\a
_diffrn_radiation_wavelength 0.71073
_diffrn_reflns_av_R_equivalents 0.0266
_diffrn_reflns_av_unetI/netI 0.0349
_diffrn_reflns_Laue_measured_fraction_full 0.996
_diffrn_reflns_Laue_measured_fraction_max 0.994
_diffrn_reflns_limit_h_max 13
_diffrn_reflns_limit_h_min -13
_diffrn_reflns_limit_k_max 15
_diffrn_reflns_limit_k_min -15
_diffrn_reflns_limit_l_max 21
_diffrn_reflns_limit_l_min -21
_diffrn_reflns_number 22234
_diffrn_reflns_point_group_measured_fraction_full 0.996
_diffrn_reflns_point_group_measured_fraction_max 0.994
_diffrn_reflns_theta_full 25.242
_diffrn_reflns_theta_max 26.022
_diffrn_reflns_theta_min 2.157
_exptl_absorpt_coefficient_mu 4.174
_exptl_absorpt_correction_T_max 0.7454
_exptl_absorpt_correction_T_min 0.5440
_exptl_absorpt_correction_type multi-scan
_exptl_absorpt_process_details
;
SADABS-2014/5 (Bruker,2014/5) was used for absorption correction.
wR2(int) was 0.0853 before and 0.0521 after correction.
The Ratio of minimum to maximum transmission is 0.8326.
The \l/2 correction factor is 0.00150.
;
_exptl_crystal_colour 'clear colourless'
_exptl_crystal_colour_lustre clear
_exptl_crystal_colour_primary colourless
_exptl_crystal_density_diffrn 1.809
_exptl_crystal_description block
_exptl_crystal_F_000 1132
_exptl_crystal_size_max 0.265
_exptl_crystal_size_mid 0.234
_exptl_crystal_size_min 0.193
_refine_diff_density_max 1.189
_refine_diff_density_min -0.573
_refine_diff_density_rms 0.122
_refine_ls_extinction_method none
_refine_ls_goodness_of_fit_ref 1.037
_refine_ls_hydrogen_treatment constr
_refine_ls_matrix_type full
_refine_ls_number_parameters 569
_refine_ls_number_reflns 8444
_refine_ls_number_restraints 189
_refine_ls_restrained_S_all 1.029
_refine_ls_R_factor_all 0.0336
_refine_ls_R_factor_gt 0.0275
_refine_ls_shift/su_max 0.003
_refine_ls_shift/su_mean 0.000
_refine_ls_structure_factor_coef Fsqd
_refine_ls_weighting_details 'w=1/[\s^2^(Fo^2^)+(0.0345P)^2^+1.9358P] where P=(Fo^2^+2Fc^2^)/3'
_refine_ls_weighting_scheme calc
_refine_ls_wR_factor_gt 0.0652
_refine_ls_wR_factor_ref 0.0683
_reflns_Friedel_coverage 0.000
_reflns_number_gt 7510
_reflns_number_total 8444
_reflns_threshold_expression 'I > 2\s(I)'
_cod_data_source_file ja7b03287_si_003.cif
_cod_data_source_block dyc105_0m_sq
_cod_depositor_comments 'Adding full bibliography for 4126040.cif.'
_cod_original_cell_volume 2153.3(6)
_cod_database_code 4126040
_shelx_shelxl_version_number 2014/7
_shelx_space_group_comment
;
The symmetry employed for this shelxl refinement is uniquely defined
by the following loop, which should always be used as a source of
symmetry information in preference to the above space-group names.
They are only intended as comments.
;
_olex2_refinement_description
;
1. Others
 Fixed Uiso: H2(0.045) H3(0.054) H4(0.046) H5(0.036) H18(0.032) H8(0.04)
 H9(0.048) H10(0.045) H11(0.035) H14(0.032) H15(0.036) H30(0.028) H16(0.04)
 H17(0.04) H24(0.035) H23(0.044) H22(0.044) H20(0.029) H32(0.036) H26(0.03)
 H27(0.039) H36(0.044) H28(0.041) H35(0.057) H29(0.038) H21(0.038) H34(0.053)
 H33(0.05)
 Fixed X: H2(1.3956) H3(1.6126) H4(1.7552) H5(1.6873) H18(1.6622) H8(1.0142)
 H9(0.7839) H10(0.6469) H11(0.7389) H14(1.4768) H15(1.6092) H30(0.9559)
 H16(1.7668) H17(1.7915) H24(1.3962) H23(1.4102) H22(1.5106) H20(1.5924)
 H32(0.7788) H26(0.927) H27(0.8793) H36(1.0466) H28(0.8673) H35(0.9424)
 H29(0.9011) H21(1.605) H34(0.7511) H33(0.6772)
 Fixed Y: H2(-0.0782) H3(-0.1294) H4(-0.0462) H5(0.0803) H18(-0.0568)
 H8(0.0334) H9(0.0943) H10(0.237) H11(0.323) H14(0.23) H15(0.1311) H30(0.4057)
 H16(-0.0584) H17(-0.1526) H24(0.3264) H23(0.5092) H22(0.5967) H20(0.3172)
 H32(0.5092) H26(0.1124) H27(0.0538) H36(0.4442) H28(0.1704) H35(0.6391)
 H29(0.3487) H21(0.4992) H34(0.7664) H33(0.7047)
 Fixed Z: H2(0.9125) H3(0.9334) H4(0.847) H5(0.7349) H18(0.6485) H8(0.9313)
 H9(0.9651) H10(0.881) H11(0.7635) H14(0.5001) H15(0.3926) H30(0.5246)
 H16(0.4137) H17(0.5404) H24(0.7788) H23(0.7773) H22(0.663) H20(0.553)
 H32(0.6248) H26(0.6699) H27(0.5672) H36(0.7634) H28(0.4455) H35(0.7917)
 H29(0.4244) H21(0.5532) H34(0.7396) H33(0.6513)
;
_olex2_submission_special_instructions 'No special instructions were received'

loop_
_space_group_symop_operation_xyz
'x, y, z'
'-x, -y, -z'

loop_
_atom_site_label
_atom_site_type_symbol
_atom_site_fract_x
_atom_site_fract_y
_atom_site_fract_z
_atom_site_U_iso_or_equiv
_atom_site_adp_type
_atom_site_occupancy
_atom_site_site_symmetry_order
_atom_site_calc_flag
_atom_site_refinement_flags_posn
_atom_site_refinement_flags_adp
_atom_site_refinement_flags_occupancy
_atom_site_disorder_assembly
_atom_site_disorder_group
Pt Pt 1.22810(2) 0.24299(2) 0.66226(2) 0.01613(5) Uani 1 1 d . U . . .
O1 O 1.2433(3) -0.0483(3) 0.74004(16) 0.0273(6) Uani 1 1 d . U . . .
C1 C 1.4130(4) 0.0330(4) 0.8108(3) 0.0277(9) Uani 1 1 d . U . . .
Sb Sb 1.21750(3) 0.11153(2) 0.78477(2) 0.02079(7) Uani 1 1 d . U . . .
Cl Cl 1.22939(10) 0.37916(9) 0.54796(6) 0.0274(2) Uani 1 1 d . U . . .
S1 S 1.26569(11) -0.16188(9) 0.79332(7) 0.0286(2) Uani 1 1 d . U . . .
P2 P 1.00098(10) 0.30193(9) 0.68259(6) 0.0167(2) Uani 1 1 d . U . . .
C2 C 1.4543(5) -0.0453(4) 0.8764(3) 0.0374(11) Uani 1 1 d . U . . .
H2 H 1.3956 -0.0782 0.9125 0.045 Uiso 1 1 calc R U . . .
O2 O 1.3879(3) -0.2524(3) 0.7678(2) 0.0410(8) Uani 1 1 d . U . . .
P1 P 1.45170(10) 0.17820(9) 0.66504(6) 0.0183(2) Uani 1 1 d . U . . .
O3 O 1.2311(3) -0.1428(3) 0.87382(18) 0.0360(7) Uani 1 1 d . U . . .
C3 C 1.5829(5) -0.0751(5) 0.8887(3) 0.0448(13) Uani 1 1 d . U . . .
H3 H 1.6126 -0.1294 0.9334 0.054 Uiso 1 1 calc R U . . .
F1 F 1.1574(4) -0.2186(3) 0.7020(2) 0.0724(10) Uani 1 1 d . U . . .
F2 F 1.1419(4) -0.3059(3) 0.8203(2) 0.0778(11) Uani 1 1 d . U . . .
F3 F 1.0186(3) -0.1234(3) 0.7937(2) 0.0713(10) Uani 1 1 d . U . . .
C4 C 1.6682(5) -0.0270(4) 0.8370(3) 0.0382(11) Uani 1 1 d . U . . .
H4 H 1.7552 -0.0462 0.8470 0.046 Uiso 1 1 calc R U . . .
O4 O 1.1897(3) 0.2513(3) 0.85372(17) 0.0323(7) Uani 1 1 d . U . . .
C5 C 1.6271(4) 0.0490(4) 0.7709(3) 0.0299(10) Uani 1 1 d . U . . .
H5 H 1.6873 0.0803 0.7349 0.036 Uiso 1 1 calc R U . . .
O5 O 1.1929(5) 0.1208(3) 0.9764(2) 0.0647(12) Uani 1 1 d . U . . .
C6 C 1.4993(4) 0.0810(4) 0.7555(2) 0.0239(9) Uani 1 1 d . U . . .
C7 C 1.0149(4) 0.1428(4) 0.8265(2) 0.0234(8) Uani 1 1 d . U . . .
C18 C 1.6519(4) -0.0177(4) 0.5965(3) 0.0264(9) Uani 1 1 d . U . . .
H18 H 1.6622 -0.0568 0.6485 0.032 Uiso 1 1 calc R U . . .
C8 C 0.9588(4) 0.0922(4) 0.8971(3) 0.0333(10) Uani 1 1 d . U . . .
H8 H 1.0142 0.0334 0.9313 0.040 Uiso 1 1 calc R U . . .
C9 C 0.8228(5) 0.1281(4) 0.9169(3) 0.0404(12) Uani 1 1 d . U . . .
H9 H 0.7839 0.0943 0.9651 0.048 Uiso 1 1 calc R U . . .
C10 C 0.7411(5) 0.2135(4) 0.8668(3) 0.0377(11) Uani 1 1 d . U . . .
H10 H 0.6469 0.2370 0.8810 0.045 Uiso 1 1 calc R U . . .
C11 C 0.7954(4) 0.2643(4) 0.7971(3) 0.0290(10) Uani 1 1 d . U . . .
H11 H 0.7389 0.3230 0.7635 0.035 Uiso 1 1 calc R U . . .
C12 C 0.9339(4) 0.2295(3) 0.7756(2) 0.0198(8) Uani 1 1 d . U . . .
C13 C 1.5591(4) 0.0981(3) 0.5843(2) 0.0214(8) Uani 1 1 d . U . . .
C14 C 1.5419(4) 0.1525(4) 0.5085(2) 0.0264(9) Uani 1 1 d . U . . .
H14 H 1.4768 0.2300 0.5001 0.032 Uiso 1 1 calc R U . . .
C25 C 0.9441(4) 0.2661(3) 0.6076(2) 0.0175(8) Uani 1 1 d . U . . .
C15 C 1.6200(4) 0.0936(4) 0.4448(3) 0.0303(10) Uani 1 1 d . U . . .
H15 H 1.6092 0.1311 0.3926 0.036 Uiso 1 1 calc R U . . .
C30 C 0.9385(4) 0.3349(4) 0.5339(2) 0.0237(9) Uani 1 1 d . U . . .
H30 H 0.9559 0.4057 0.5246 0.028 Uiso 1 1 calc R U . . .
C16 C 1.7126(4) -0.0187(4) 0.4574(3) 0.0329(10) Uani 1 1 d . U . . .
H16 H 1.7668 -0.0584 0.4137 0.040 Uiso 1 1 calc R U . . .
C17 C 1.7279(4) -0.0743(4) 0.5325(3) 0.0331(10) Uani 1 1 d . U . . .
H17 H 1.7915 -0.1526 0.5404 0.040 Uiso 1 1 calc R U . . .
C24 C 1.4379(4) 0.3620(4) 0.7325(3) 0.0296(10) Uani 1 1 d . U . . .
H24 H 1.3962 0.3264 0.7788 0.035 Uiso 1 1 calc R U . . .
C23 C 1.4462(4) 0.4704(4) 0.7317(3) 0.0368(11) Uani 1 1 d . U . . .
H23 H 1.4102 0.5092 0.7773 0.044 Uiso 1 1 calc R U . . .
C22 C 1.5068(4) 0.5216(4) 0.6642(3) 0.0364(11) Uani 1 1 d . U . . .
H22 H 1.5106 0.5967 0.6630 0.044 Uiso 1 1 calc R U . . .
C19 C 1.4913(4) 0.3052(3) 0.6649(2) 0.0201(8) Uani 1 1 d . U . . .
C20 C 1.5542(4) 0.3561(4) 0.5986(3) 0.0243(9) Uani 1 1 d . U . . .
H20 H 1.5924 0.3172 0.5530 0.029 Uiso 1 1 calc R U . . .
C32 C 0.8117(4) 0.5352(4) 0.6593(3) 0.0296(10) Uani 1 1 d . U . . .
H32 H 0.7788 0.5092 0.6248 0.036 Uiso 1 1 calc R U . . .
C26 C 0.9224(4) 0.1603(4) 0.6200(3) 0.0248(9) Uani 1 1 d . U . . .
H26 H 0.9270 0.1124 0.6699 0.030 Uiso 1 1 calc R U . . .
C31 C 0.9198(4) 0.4577(3) 0.6932(2) 0.0206(8) Uani 1 1 d . U . . .
C27 C 0.8939(4) 0.1257(4) 0.5590(3) 0.0325(10) Uani 1 1 d . U . . .
H27 H 0.8793 0.0538 0.5672 0.039 Uiso 1 1 calc R U . . .
C36 C 0.9698(5) 0.4967(4) 0.7416(3) 0.0363(11) Uani 1 1 d . U . . .
H36 H 1.0466 0.4442 0.7634 0.044 Uiso 1 1 calc R U . . .
C28 C 0.8867(4) 0.1948(4) 0.4869(3) 0.0344(11) Uani 1 1 d . U . . .
H28 H 0.8673 0.1704 0.4455 0.041 Uiso 1 1 calc R U . . .
C35 C 0.9082(6) 0.6122(4) 0.7584(3) 0.0476(14) Uani 1 1 d . U . . .
H35 H 0.9424 0.6391 0.7917 0.057 Uiso 1 1 calc R U . . .
C29 C 0.9078(4) 0.3004(4) 0.4741(3) 0.0320(10) Uani 1 1 d . U . . .
H29 H 0.9011 0.3487 0.4244 0.038 Uiso 1 1 calc R U . . .
C21 C 1.5615(4) 0.4642(4) 0.5989(3) 0.0317(10) Uani 1 1 d . U . . .
H21 H 1.6050 0.4992 0.5532 0.038 Uiso 1 1 calc R U . . .
C34 C 0.7963(5) 0.6883(4) 0.7263(3) 0.0444(13) Uani 1 1 d . U . . .
H34 H 0.7511 0.7664 0.7396 0.053 Uiso 1 1 calc R U . . .
C33 C 0.7508(5) 0.6510(4) 0.6755(3) 0.0417(12) Uani 1 1 d . U . . .
H33 H 0.6772 0.7047 0.6513 0.050 Uiso 1 1 calc R U . . .
C37 C 1.1381(5) -0.2040(5) 0.7759(3) 0.0462(13) Uani 1 1 d . U . . .
C38 C 1.0931(11) 0.3412(8) 0.9765(5) 0.055(2) Uani 0.635(7) 1 d . U P A 1
O6 O 1.3518(7) 0.2367(6) 0.9355(3) 0.0468(16) Uani 0.635(7) 1 d . U P A 1
S2 S 1.2266(4) 0.2203(2) 0.93317(13) 0.0291(7) Uani 0.635(7) 1 d . U P A 1
F4 F 1.1052(9) 0.3336(5) 1.0505(3) 0.085(3) Uani 0.635(7) 1 d . U P A 1
F5 F 1.1036(10) 0.4434(5) 0.9385(3) 0.088(3) Uani 0.635(7) 1 d . U P A 1
F6 F 0.9862(17) 0.3390(17) 0.9723(13) 0.063(3) Uani 0.635(7) 1 d . U P A 1
O6A O 1.2547(17) 0.2788(12) 0.9663(8) 0.076(4) Uani 0.365(7) 1 d . U P A 2
C38A C 0.969(7) 0.356(6) 0.977(5) 0.068(5) Uani 0.365(7) 1 d . U P A 2
F5A F 0.9833(17) 0.4527(9) 0.9374(6) 0.082(4) Uani 0.365(7) 1 d . U P A 2
F6A F 0.9004(13) 0.3203(11) 0.9530(8) 0.094(4) Uani 0.365(7) 1 d . U P A 2
F4A F 0.9600(19) 0.3482(12) 1.0486(7) 0.118(6) Uani 0.365(7) 1 d . U P A 2
S2A S 1.1484(7) 0.2467(4) 0.9461(2) 0.0404(13) Uani 0.365(7) 1 d . U P A 2

loop_
_atom_site_aniso_label
_atom_site_aniso_U_11
_atom_site_aniso_U_22
_atom_site_aniso_U_33
_atom_site_aniso_U_23
_atom_site_aniso_U_13
_atom_site_aniso_U_12
Pt 0.01779(8) 0.01774(9) 0.01538(8) 0.00486(6) -0.00763(6) -0.01007(6)
O1 0.0262(15) 0.0311(16) 0.0241(16) -0.0024(12) -0.0046(12) -0.0107(13)
C1 0.031(2) 0.026(2) 0.031(2) 0.0111(18) -0.0203(18) -0.0148(18)
Sb 0.02287(14) 0.02359(15) 0.01716(14) 0.00783(11) -0.00898(11) -0.01215(12)
Cl 0.0229(5) 0.0272(5) 0.0259(5) 0.0144(4) -0.0071(4) -0.0106(4)
S1 0.0278(6) 0.0248(6) 0.0327(6) -0.0003(5) -0.0054(5) -0.0112(5)
P2 0.0183(5) 0.0166(5) 0.0165(5) 0.0023(4) -0.0059(4) -0.0087(4)
C2 0.043(3) 0.039(3) 0.034(3) 0.015(2) -0.021(2) -0.022(2)
O2 0.0349(18) 0.0340(18) 0.048(2) -0.0080(16) -0.0032(15) -0.0076(15)
P1 0.0192(5) 0.0184(5) 0.0206(5) 0.0025(4) -0.0087(4) -0.0100(4)
O3 0.0427(19) 0.0355(18) 0.0282(17) 0.0013(14) -0.0034(14) -0.0173(15)
C3 0.047(3) 0.051(3) 0.041(3) 0.020(2) -0.034(2) -0.021(3)
F1 0.091(3) 0.086(3) 0.071(2) -0.012(2) -0.033(2) -0.053(2)
F2 0.087(3) 0.057(2) 0.110(3) 0.020(2) -0.030(2) -0.057(2)
F3 0.0351(17) 0.082(2) 0.106(3) -0.011(2) -0.0148(18) -0.0296(17)
C4 0.034(3) 0.043(3) 0.043(3) 0.008(2) -0.025(2) -0.015(2)
O4 0.051(2) 0.0305(17) 0.0205(15) 0.0046(12) -0.0178(14) -0.0182(15)
C5 0.029(2) 0.027(2) 0.038(3) 0.0008(19) -0.0161(19) -0.0118(19)
O5 0.115(4) 0.042(2) 0.032(2) 0.0143(17) -0.018(2) -0.032(2)
C6 0.027(2) 0.022(2) 0.026(2) 0.0030(17) -0.0138(17) -0.0104(18)
C7 0.024(2) 0.023(2) 0.021(2) -0.0007(16) 0.0003(16) -0.0102(17)
C18 0.027(2) 0.020(2) 0.035(2) 0.0004(18) -0.0113(18) -0.0103(17)
C8 0.034(2) 0.027(2) 0.025(2) 0.0074(18) 0.0020(19) -0.007(2)
C9 0.036(3) 0.036(3) 0.031(3) 0.006(2) 0.013(2) -0.010(2)
C10 0.029(2) 0.032(3) 0.041(3) -0.002(2) 0.010(2) -0.011(2)
C11 0.025(2) 0.025(2) 0.030(2) 0.0026(18) -0.0016(18) -0.0080(18)
C12 0.0236(19) 0.019(2) 0.0168(19) 0.0004(15) -0.0022(15) -0.0098(16)
C13 0.0189(19) 0.019(2) 0.031(2) -0.0043(17) -0.0083(16) -0.0095(16)
C14 0.025(2) 0.027(2) 0.030(2) -0.0062(18) -0.0058(18) -0.0098(18)
C25 0.0145(18) 0.0173(19) 0.0202(19) -0.0011(15) -0.0081(15) -0.0034(15)
C15 0.031(2) 0.037(3) 0.028(2) -0.006(2) -0.0073(19) -0.016(2)
C30 0.018(2) 0.027(2) 0.026(2) -0.0038(17) -0.0064(17) -0.0070(17)
C16 0.026(2) 0.039(3) 0.040(3) -0.022(2) 0.000(2) -0.014(2)
C17 0.025(2) 0.026(2) 0.051(3) -0.010(2) -0.010(2) -0.0080(19)
C24 0.029(2) 0.033(2) 0.030(2) -0.0072(19) 0.0009(18) -0.017(2)
C23 0.032(2) 0.031(3) 0.052(3) -0.018(2) -0.001(2) -0.013(2)
C22 0.029(2) 0.026(2) 0.060(3) -0.011(2) -0.005(2) -0.015(2)
C19 0.0162(19) 0.020(2) 0.027(2) -0.0008(16) -0.0103(16) -0.0072(16)
C20 0.021(2) 0.025(2) 0.029(2) -0.0034(18) -0.0065(17) -0.0092(17)
C32 0.030(2) 0.027(2) 0.034(3) -0.0059(19) -0.0126(19) -0.0081(19)
C26 0.018(2) 0.026(2) 0.034(2) -0.0046(18) -0.0053(17) -0.0097(17)
C31 0.025(2) 0.0181(19) 0.021(2) 0.0020(16) -0.0033(16) -0.0134(16)
C27 0.024(2) 0.033(2) 0.047(3) -0.019(2) -0.004(2) -0.0110(19)
C36 0.053(3) 0.023(2) 0.038(3) 0.000(2) -0.025(2) -0.013(2)
C28 0.023(2) 0.042(3) 0.044(3) -0.021(2) -0.012(2) -0.006(2)
C35 0.076(4) 0.036(3) 0.041(3) -0.007(2) -0.031(3) -0.019(3)
C29 0.030(2) 0.039(3) 0.024(2) -0.0071(19) -0.0119(19) -0.004(2)
C21 0.024(2) 0.029(2) 0.045(3) 0.001(2) -0.0031(19) -0.0170(19)
C34 0.066(4) 0.019(2) 0.047(3) -0.009(2) -0.020(3) -0.007(2)
C33 0.042(3) 0.026(2) 0.057(3) -0.005(2) -0.023(2) -0.005(2)
C37 0.042(3) 0.047(3) 0.061(4) -0.001(3) -0.013(3) -0.028(3)
C38 0.075(6) 0.043(5) 0.030(4) -0.005(4) -0.008(4) -0.007(5)
O6 0.054(4) 0.055(4) 0.027(3) 0.008(3) -0.022(3) -0.015(3)
S2 0.0483(19) 0.0261(11) 0.0156(10) 0.0035(7) -0.0113(11) -0.0163(11)
F4 0.144(7) 0.079(4) 0.027(3) -0.024(3) -0.012(3) -0.029(4)
F5 0.169(8) 0.034(3) 0.043(3) -0.013(2) -0.008(4) -0.022(4)
F6 0.055(5) 0.057(7) 0.043(5) -0.023(4) 0.001(4) 0.014(4)
O6A 0.108(11) 0.084(9) 0.056(8) -0.003(7) -0.061(9) -0.033(9)
C38A 0.085(11) 0.057(11) 0.052(10) -0.028(11) 0.009(11) -0.018(9)
F5A 0.138(12) 0.049(6) 0.056(6) -0.017(5) -0.028(7) -0.021(6)
F6A 0.075(7) 0.085(9) 0.117(10) -0.044(8) 0.008(7) -0.024(6)
F4A 0.196(17) 0.099(9) 0.049(6) -0.034(6) 0.024(7) -0.058(10)
S2A 0.046(3) 0.053(3) 0.0223(19) -0.0062(17) -0.010(2) -0.016(2)

loop_
_atom_type_symbol
_atom_type_description
_atom_type_scat_dispersion_real
_atom_type_scat_dispersion_imag
_atom_type_scat_source
C C 0.0033 0.0016 'International Tables Vol C Tables 4.2.6.8 and 6.1.1.4'
H H 0.0000 0.0000 'International Tables Vol C Tables 4.2.6.8 and 6.1.1.4'
Cl Cl 0.1484 0.1585 'International Tables Vol C Tables 4.2.6.8 and 6.1.1.4'
F F 0.0171 0.0103 'International Tables Vol C Tables 4.2.6.8 and 6.1.1.4'
O O 0.0106 0.0060 'International Tables Vol C Tables 4.2.6.8 and 6.1.1.4'
P P 0.1023 0.0942 'International Tables Vol C Tables 4.2.6.8 and 6.1.1.4'
Pt Pt -1.7033 8.3905 'International Tables Vol C Tables 4.2.6.8 and 6.1.1.4'
S S 0.1246 0.1234 'International Tables Vol C Tables 4.2.6.8 and 6.1.1.4'
Sb Sb -0.5866 1.5461 'International Tables Vol C Tables 4.2.6.8 and 6.1.1.4'

loop_
_geom_angle_atom_site_label_1
_geom_angle_atom_site_label_2
_geom_angle_atom_site_label_3
_geom_angle
Cl Pt Sb 176.62(3)
P2 Pt Sb 85.91(3)
P2 Pt Cl 92.14(3)
P2 Pt P1 170.15(4)
P1 Pt Sb 85.58(3)
P1 Pt Cl 96.12(4)
S1 O1 Sb 120.29(16)
C2 C1 Sb 127.2(3)
C2 C1 C6 121.6(4)
C6 C1 Sb 110.9(3)
O1 Sb Pt 100.24(8)
O1 Sb O4 168.42(11)
C1 Sb Pt 106.40(11)
C1 Sb O1 91.01(14)
C1 Sb O4 85.48(14)
O4 Sb Pt 91.34(7)
C7 Sb Pt 106.21(11)
C7 Sb O1 90.49(13)
C7 Sb C1 146.53(16)
C7 Sb O4 86.42(14)
O1 S1 C37 100.9(2)
O2 S1 O1 112.68(19)
O2 S1 O3 119.3(2)
O2 S1 C37 104.9(2)
O3 S1 O1 110.96(18)
O3 S1 C37 106.0(2)
C12 P2 Pt 112.95(13)
C25 P2 Pt 112.53(13)
C25 P2 C12 104.72(18)
C25 P2 C31 111.56(18)
C31 P2 Pt 111.33(13)
C31 P2 C12 103.23(18)
C1 C2 H2 120.6
C1 C2 C3 118.9(4)
C3 C2 H2 120.6
C6 P1 Pt 113.26(14)
C13 P1 Pt 114.19(13)
C13 P1 C6 106.23(19)
C19 P1 Pt 108.23(12)
C19 P1 C6 104.72(18)
C19 P1 C13 109.79(18)
C2 C3 H3 119.6
C4 C3 C2 120.9(4)
C4 C3 H3 119.6
C3 C4 H4 120.1
C5 C4 C3 119.8(4)
C5 C4 H4 120.1
S2 O4 Sb 121.01(19)
S2A O4 Sb 126.0(2)
C4 C5 H5 119.2
C4 C5 C6 121.5(4)
C6 C5 H5 119.2
C1 C6 P1 123.0(3)
C5 C6 C1 117.3(4)
C5 C6 P1 119.7(3)
C8 C7 Sb 127.4(3)
C8 C7 C12 120.8(4)
C12 C7 Sb 111.8(3)
C13 C18 H18 120.4
C17 C18 H18 120.4
C17 C18 C13 119.3(4)
C7 C8 H8 120.3
C9 C8 C7 119.3(4)
C9 C8 H8 120.3
C8 C9 H9 119.7
C8 C9 C10 120.6(4)
C10 C9 H9 119.7
C9 C10 H10 119.7
C11 C10 C9 120.5(4)
C11 C10 H10 119.7
C10 C11 H11 120.0
C10 C11 C12 120.0(4)
C12 C11 H11 120.0
C7 C12 P2 123.1(3)
C11 C12 P2 118.2(3)
C11 C12 C7 118.7(4)
C18 C13 P1 122.3(3)
C14 C13 P1 117.8(3)
C14 C13 C18 119.8(4)
C13 C14 H14 120.1
C13 C14 C15 119.8(4)
C15 C14 H14 120.1
C30 C25 P2 120.4(3)
C30 C25 C26 119.6(4)
C26 C25 P2 119.5(3)
C14 C15 H15 120.1
C16 C15 C14 119.8(4)
C16 C15 H15 120.1
C25 C30 H30 119.9
C29 C30 C25 120.1(4)
C29 C30 H30 119.9
C15 C16 H16 119.7
C17 C16 C15 120.6(4)
C17 C16 H16 119.7
C18 C17 H17 119.7
C16 C17 C18 120.6(4)
C16 C17 H17 119.7
C23 C24 H24 120.1
C23 C24 C19 119.7(4)
C19 C24 H24 120.1
C24 C23 H23 120.1
C22 C23 C24 119.8(4)
C22 C23 H23 120.1
C23 C22 H22 120.0
C21 C22 C23 120.1(4)
C21 C22 H22 120.0
C24 C19 P1 116.8(3)
C20 C19 P1 122.7(3)
C20 C19 C24 119.8(4)
C19 C20 H20 120.2
C19 C20 C21 119.6(4)
C21 C20 H20 120.2
C31 C32 H32 120.0
C31 C32 C33 120.0(4)
C33 C32 H32 120.0
C25 C26 H26 120.2
C27 C26 C25 119.6(4)
C27 C26 H26 120.2
C32 C31 P2 124.5(3)
C32 C31 C36 119.8(4)
C36 C31 P2 115.7(3)
C26 C27 H27 119.8
C28 C27 C26 120.4(4)
C28 C27 H27 119.8
C31 C36 H36 119.9
C31 C36 C35 120.1(4)
C35 C36 H36 119.9
C27 C28 H28 119.8
C27 C28 C29 120.3(4)
C29 C28 H28 119.8
C36 C35 H35 120.2
C36 C35 C34 119.6(4)
C34 C35 H35 120.2
C30 C29 C28 119.9(4)
C30 C29 H29 120.1
C28 C29 H29 120.1
C22 C21 C20 120.9(4)
C22 C21 H21 119.5
C20 C21 H21 119.5
C35 C34 H34 119.9
C33 C34 C35 120.1(4)
C33 C34 H34 119.9
C32 C33 H33 119.9
C34 C33 C32 120.2(4)
C34 C33 H33 119.9
F1 C37 S1 111.0(4)
F1 C37 F2 108.0(5)
F1 C37 F3 108.7(5)
F2 C37 S1 109.7(4)
F3 C37 S1 111.1(4)
F3 C37 F2 108.3(4)
F4 C38 S2 108.8(7)
F4 C38 F5 107.0(9)
F5 C38 S2 109.4(7)
F6 C38 S2 109.6(11)
F6 C38 F4 111.7(13)
F6 C38 F5 110.2(13)
O4 S2 C38 97.2(4)
O4 S2 O6 114.1(3)
O5 S2 O4 110.5(3)
O5 S2 C38 101.4(4)
O5 S2 O6 123.6(3)
O6 S2 C38 105.3(5)
F5A C38A S2A 98(4)
F6A C38A F5A 116(7)
F6A C38A F4A 118(6)
F6A C38A S2A 104(4)
F4A C38A F5A 114(7)
F4A C38A S2A 103(5)
O4 S2A C38A 112(3)
O5 S2A O4 104.7(4)
O5 S2A O6A 100.4(6)
O5 S2A C38A 123(2)
O6A S2A O4 101.5(6)
O6A S2A C38A 113(3)

loop_
_geom_bond_atom_site_label_1
_geom_bond_atom_site_label_2
_geom_bond_distance
Pt Sb 2.4204(4)
Pt Cl 2.3364(10)
Pt P2 2.2870(10)
Pt P1 2.2946(11)
O1 Sb 2.189(3)
O1 S1 1.482(3)
C1 Sb 2.114(4)
C1 C2 1.380(6)
C1 C6 1.410(6)
Sb O4 2.219(3)
Sb C7 2.095(4)
S1 O2 1.416(3)
S1 O3 1.425(3)
S1 C37 1.812(5)
P2 C12 1.836(4)
P2 C25 1.803(4)
P2 C31 1.810(4)
C2 H2 0.9500
C2 C3 1.386(6)
P1 C6 1.828(4)
P1 C13 1.813(4)
P1 C19 1.809(4)
C3 H3 0.9500
C3 C4 1.376(7)
F1 C37 1.310(6)
F2 C37 1.330(6)
F3 C37 1.315(6)
C4 H4 0.9500
C4 C5 1.376(6)
O4 S2 1.483(3)
O4 S2A 1.579(5)
C5 H5 0.9500
C5 C6 1.393(6)
O5 S2 1.444(4)
O5 S2A 1.458(6)
C7 C8 1.392(5)
C7 C12 1.403(5)
C18 H18 0.9500
C18 C13 1.400(5)
C18 C17 1.375(6)
C8 H8 0.9500
C8 C9 1.370(6)
C9 H9 0.9500
C9 C10 1.391(7)
C10 H10 0.9500
C10 C11 1.374(6)
C11 H11 0.9500
C11 C12 1.398(5)
C13 C14 1.380(6)
C14 H14 0.9500
C14 C15 1.389(6)
C25 C30 1.394(6)
C25 C26 1.398(5)
C15 H15 0.9500
C15 C16 1.370(6)
C30 H30 0.9500
C30 C29 1.382(6)
C16 H16 0.9500
C16 C17 1.370(7)
C17 H17 0.9500
C24 H24 0.9500
C24 C23 1.388(6)
C24 C19 1.400(6)
C23 H23 0.9500
C23 C22 1.381(7)
C22 H22 0.9500
C22 C21 1.370(7)
C19 C20 1.378(5)
C20 H20 0.9500
C20 C21 1.384(6)
C32 H32 0.9500
C32 C31 1.377(6)
C32 C33 1.385(6)
C26 H26 0.9500
C26 C27 1.389(6)
C31 C36 1.383(6)
C27 H27 0.9500
C27 C28 1.372(7)
C36 H36 0.9500
C36 C35 1.385(6)
C28 H28 0.9500
C28 C29 1.392(6)
C35 H35 0.9500
C35 C34 1.387(7)
C29 H29 0.9500
C21 H21 0.9500
C34 H34 0.9500
C34 C33 1.369(7)
C33 H33 0.9500
C38 S2 1.788(10)
C38 F4 1.325(10)
C38 F5 1.341(11)
C38 F6 1.22(3)
O6 S2 1.501(7)
O6A S2A 1.530(13)
C38A F5A 1.30(8)
C38A F6A 1.22(10)
C38A F4A 1.23(9)
C38A S2A 1.93(5)

loop_
_geom_torsion_atom_site_label_1
_geom_torsion_atom_site_label_2
_geom_torsion_atom_site_label_3
_geom_torsion_atom_site_label_4
_geom_torsion
Pt P2 C12 C7 -3.0(4)
Pt P2 C12 C11 175.8(3)
Pt P2 C25 C30 -77.7(3)
Pt P2 C25 C26 93.9(3)
Pt P2 C31 C32 137.6(3)
Pt P2 C31 C36 -45.0(4)
Pt P1 C6 C1 11.2(4)
Pt P1 C6 C5 -170.4(3)
Pt P1 C13 C18 -122.6(3)
Pt P1 C13 C14 53.6(3)
Pt P1 C19 C24 67.9(3)
Pt P1 C19 C20 -102.9(3)
O1 S1 C37 F1 61.4(4)
O1 S1 C37 F2 -179.3(4)
O1 S1 C37 F3 -59.7(4)
C1 C2 C3 C4 0.5(8)
Sb O1 S1 O2 -120.7(2)
Sb O1 S1 O3 16.0(3)
Sb O1 S1 C37 128.0(2)
Sb C1 C2 C3 -171.3(4)
Sb C1 C6 P1 -9.8(5)
Sb C1 C6 C5 171.9(3)
Sb O4 S2 O5 -38.5(4)
Sb O4 S2 C38 -143.6(4)
Sb O4 S2 O6 106.0(3)
Sb O4 S2A O5 25.7(6)
Sb O4 S2A O6A 129.8(6)
Sb O4 S2A C38A -109(3)
Sb C7 C8 C9 176.5(4)
Sb C7 C12 P2 1.7(4)
Sb C7 C12 C11 -177.1(3)
P2 C25 C30 C29 173.5(3)
P2 C25 C26 C27 -172.4(3)
P2 C31 C36 C35 -175.1(4)
C2 C1 C6 P1 176.4(4)
C2 C1 C6 C5 -2.0(7)
C2 C3 C4 C5 -1.9(8)
O2 S1 C37 F1 -55.8(4)
O2 S1 C37 F2 63.5(5)
O2 S1 C37 F3 -176.9(4)
P1 C13 C14 C15 -178.7(3)
P1 C19 C20 C21 169.1(3)
O3 S1 C37 F1 177.2(4)
O3 S1 C37 F2 -63.6(4)
O3 S1 C37 F3 56.1(4)
C3 C4 C5 C6 1.4(8)
C4 C5 C6 C1 0.5(7)
C4 C5 C6 P1 -177.9(4)
C6 C1 C2 C3 1.5(7)
C6 P1 C13 C18 2.9(4)
C6 P1 C13 C14 179.2(3)
C6 P1 C19 C24 -53.2(4)
C6 P1 C19 C20 136.0(3)
C7 C8 C9 C10 0.5(7)
C18 C13 C14 C15 -2.3(6)
C8 C7 C12 P2 178.8(3)
C8 C7 C12 C11 0.0(6)
C8 C9 C10 C11 -0.7(8)
C9 C10 C11 C12 0.5(7)
C10 C11 C12 P2 -179.0(3)
C10 C11 C12 C7 -0.2(6)
C12 P2 C25 C30 159.3(3)
C12 P2 C25 C26 -29.1(3)
C12 P2 C31 C32 -101.0(4)
C12 P2 C31 C36 76.5(4)
C12 C7 C8 C9 -0.1(7)
C13 P1 C6 C1 -114.9(4)
C13 P1 C6 C5 63.4(4)
C13 P1 C19 C24 -166.9(3)
C13 P1 C19 C20 22.3(4)
C13 C18 C17 C16 -0.5(6)
C13 C14 C15 C16 0.8(6)
C14 C15 C16 C17 0.9(6)
C25 P2 C12 C7 119.7(3)
C25 P2 C12 C11 -61.4(4)
C25 P2 C31 C32 10.9(4)
C25 P2 C31 C36 -171.6(3)
C25 C30 C29 C28 -2.1(6)
C25 C26 C27 C28 -0.2(6)
C15 C16 C17 C18 -1.0(7)
C30 C25 C26 C27 -0.7(6)
C17 C18 C13 P1 178.4(3)
C17 C18 C13 C14 2.2(6)
C24 C23 C22 C21 -1.6(7)
C24 C19 C20 C21 -1.4(6)
C23 C24 C19 P1 -169.7(3)
C23 C24 C19 C20 1.4(6)
C23 C22 C21 C20 1.6(7)
C19 P1 C6 C1 128.9(4)
C19 P1 C6 C5 -52.7(4)
C19 P1 C13 C18 115.6(3)
C19 P1 C13 C14 -68.1(3)
C19 C24 C23 C22 0.1(7)
C19 C20 C21 C22 -0.1(6)
C32 C31 C36 C35 2.5(7)
C26 C25 C30 C29 1.9(6)
C26 C27 C28 C29 -0.1(6)
C31 P2 C12 C7 -123.4(3)
C31 P2 C12 C11 55.4(4)
C31 P2 C25 C30 48.3(4)
C31 P2 C25 C26 -140.1(3)
C31 C32 C33 C34 -1.2(7)
C31 C36 C35 C34 0.0(8)
C27 C28 C29 C30 1.2(6)
C36 C35 C34 C33 -3.0(9)
C35 C34 C33 C32 3.6(8)
C33 C32 C31 P2 175.5(4)
C33 C32 C31 C36 -1.9(7)
F4 C38 S2 O4 -179.4(7)
F4 C38 S2 O5 67.9(8)
F4 C38 S2 O6 -61.9(8)
F5 C38 S2 O4 -62.7(8)
F5 C38 S2 O5 -175.5(7)
F5 C38 S2 O6 54.7(8)
F6 C38 S2 O4 58.2(12)
F6 C38 S2 O5 -54.6(12)
F6 C38 S2 O6 175.6(12)
